data_4123628
loop_
_publ_author_name
'Xu, Zhengren'
'Wang, Qian'
'Zhu, Jieping'

_publ_section_title
;
 Total Syntheses of (-)-Mersicarpine, (-)-Scholarisine G, (+)-Melodinine
 E, (-)-Leuconoxine, (-)-Leuconolam, (-)-Leuconodine A, (+)-Leuconodine F,
 and (-)-Leuconodine C: Self-Induced Diastereomeric Anisochronism (SIDA)
 Phenomenon for Scholarisine G and Leuconodines A and C.
;
_journal_issue 20
_journal_name_full 'Journal of the American Chemical Society'
_journal_page_first 6712
_journal_page_last 6724
_journal_paper_doi 10.1021/jacs.5b03619
_journal_volume 137
_journal_year 2015
_chemical_formula_moiety 'C19 H22 N2 O3'
_chemical_formula_sum 'C19 H22 N2 O3'
_chemical_formula_weight 326.39
_space_group_IT_number 14
_symmetry_cell_setting monoclinic
_symmetry_space_group_name_Hall '-P 2ybc'
_symmetry_space_group_name_H-M 'P 1 21/c 1'
_atom_sites_solution_hydrogens geom
_atom_sites_solution_primary direct
_atom_sites_solution_secondary difmap
_audit_creation_method SHELXL-97
_audit_update_record
;
2013-10-10 # Formatted by publCIF

;
_cell_angle_alpha 90.00
_cell_angle_beta 104.6510(8)
_cell_angle_gamma 90.00
_cell_formula_units_Z 4
_cell_length_a 11.54889(9)
_cell_length_b 8.77611(7)
_cell_length_c 16.11647(13)
_cell_measurement_reflns_used 18946
_cell_measurement_temperature 140(2)
_cell_measurement_theta_max 73.0490
_cell_measurement_theta_min 4.2540
_cell_volume 1580.36(2)
_computing_cell_refinement
; 
CrysAlisPro, Agilent Technologies, 
Version 1.171.36.28 (release 01-02-2013 CrysAlis171 .NET) 
(compiled Feb  1 2013,16:14:44) 
;
_computing_data_collection
; 
CrysAlisPro, Agilent Technologies, 
Version 1.171.36.28 (release 01-02-2013 CrysAlis171 .NET) 
(compiled Feb  1 2013,16:14:44) 
;
_computing_data_reduction
; 
CrysAlisPro, Agilent Technologies, 
Version 1.171.36.28 (release 01-02-2013 CrysAlis171 .NET) 
(compiled Feb  1 2013,16:14:44) 
;
_computing_molecular_graphics 'Bruker SHELXTL'
_computing_publication_material 'Bruker SHELXTL'
_computing_structure_refinement 'SHELXL-97 (Sheldrick, 1997)'
_computing_structure_solution 'SHELXS-97 (Sheldrick, 1990)'
_diffrn_ambient_temperature 140(2)
_diffrn_detector_area_resol_mean 10.2665
_diffrn_measured_fraction_theta_full 0.993
_diffrn_measured_fraction_theta_max 0.993
_diffrn_measurement_device_type 'SuperNova, Dual, Cu at zero, Atlas'
_diffrn_measurement_method '\w scans'
_diffrn_radiation_monochromator graphite
_diffrn_radiation_source 'fine-focus sealed tube'
_diffrn_radiation_type CuK\a
_diffrn_radiation_wavelength 1.54178
_diffrn_reflns_av_R_equivalents 0.0215
_diffrn_reflns_av_sigmaI/netI 0.0084
_diffrn_reflns_limit_h_max 14
_diffrn_reflns_limit_h_min -14
_diffrn_reflns_limit_k_max 10
_diffrn_reflns_limit_k_min -10
_diffrn_reflns_limit_l_max 19
_diffrn_reflns_limit_l_min -19
_diffrn_reflns_number 24927
_diffrn_reflns_theta_full 73.12
_diffrn_reflns_theta_max 73.12
_diffrn_reflns_theta_min 3.96
_exptl_absorpt_coefficient_mu 0.754
_exptl_absorpt_correction_T_max 1.00000
_exptl_absorpt_correction_T_min 0.54033
_exptl_absorpt_correction_type multi-scan
_exptl_absorpt_process_details
; 
CrysAlisPro, Agilent Technologies, 
Version 1.171.36.28 (release 01-02-2013 CrysAlis171 .NET) 
(compiled Feb  1 2013,16:14:44) 
Empirical absorption correction using spherical harmonics, 
 implemented in SCALE3 ABSPACK scaling algorithm. 
;
_exptl_crystal_colour colourless
_exptl_crystal_density_diffrn 1.372
_exptl_crystal_density_method 'not measured'
_exptl_crystal_description prism
_exptl_crystal_F_000 696
_exptl_crystal_size_max 0.50
_exptl_crystal_size_mid 0.29
_exptl_crystal_size_min 0.22
_refine_diff_density_max 0.340
_refine_diff_density_min -0.161
_refine_diff_density_rms 0.035
_refine_ls_extinction_coef 0.0028(5)
_refine_ls_extinction_expression Fc^*^=kFc[1+0.001xFc^2^\l^3^/sin(2\q)]^-1/4^
_refine_ls_extinction_method SHELXL
_refine_ls_goodness_of_fit_ref 1.051
_refine_ls_hydrogen_treatment constr
_refine_ls_matrix_type full
_refine_ls_number_parameters 218
_refine_ls_number_reflns 3136
_refine_ls_number_restraints 0
_refine_ls_restrained_S_all 1.051
_refine_ls_R_factor_all 0.0339
_refine_ls_R_factor_gt 0.0335
_refine_ls_shift/su_max 0.000
_refine_ls_shift/su_mean 0.000
_refine_ls_structure_factor_coef Fsqd
_refine_ls_weighting_details 'calc w=1/[\s^2^(Fo^2^)+(0.0398P)^2^+0.6142P] where P=(Fo^2^+2Fc^2^)/3'
_refine_ls_weighting_scheme calc
_refine_ls_wR_factor_gt 0.0851
_refine_ls_wR_factor_ref 0.0855
_reflns_number_gt 3089
_reflns_number_total 3136
_reflns_threshold_expression >2sigma(I)
_cod_data_source_file ja5b03619_si_009.cif
_cod_data_source_block xzrvi-159
_cod_depositor_comments 'Adding full bibliography for 4123621--4123635.cif.'
_cod_original_sg_symbol_H-M 'P 21/c'
_cod_database_code 4123628

loop_
_symmetry_equiv_pos_as_xyz
'x, y, z'
'-x, y+1/2, -z+1/2'
'-x, -y, -z'
'x, -y-1/2, z-1/2'

loop_
_atom_site_label
_atom_site_type_symbol
_atom_site_fract_x
_atom_site_fract_y
_atom_site_fract_z
_atom_site_U_iso_or_equiv
_atom_site_adp_type
_atom_site_occupancy
_atom_site_symmetry_multiplicity
_atom_site_calc_flag
_atom_site_refinement_flags
O1 O 0.44182(7) 0.29648(9) 0.43407(5) 0.0268(2) Uani 1 1 d .
O2 O -0.05701(7) 0.28112(11) 0.44415(6) 0.0348(2) Uani 1 1 d .
O3 O 0.22716(7) 0.06620(9) 0.34560(5) 0.0294(2) Uani 1 1 d .
N1 N 0.27940(8) 0.07588(10) 0.48998(6) 0.0220(2) Uani 1 1 d .
N2 N 0.13952(7) 0.28392(10) 0.44266(6) 0.0203(2) Uani 1 1 d .
C1 C 0.26457(9) 0.24195(12) 0.48597(7) 0.0194(2) Uani 1 1 d .
C2 C 0.29750(9) 0.31385(12) 0.57730(7) 0.0204(2) Uani 1 1 d .
C3 C 0.42350(10) 0.26166(13) 0.62732(7) 0.0258(2) Uani 1 1 d .
H3A H 0.4837 0.3268 0.6104 0.031 Uiso 1 1 calc R
H3B H 0.4315 0.2777 0.6893 0.031 Uiso 1 1 calc R
C4 C 0.45166(11) 0.09421(14) 0.61286(8) 0.0316(3) Uani 1 1 d .
H4A H 0.5083 0.0897 0.5759 0.038 Uiso 1 1 calc R
H4B H 0.4913 0.0473 0.6687 0.038 Uiso 1 1 calc R
C5 C 0.34112(10) 0.00330(13) 0.57149(7) 0.0272(3) Uani 1 1 d .
H5A H 0.3639 -0.1022 0.5608 0.033 Uiso 1 1 calc R
H5B H 0.2870 -0.0009 0.6103 0.033 Uiso 1 1 calc R
C6 C 0.33538(9) 0.31415(12) 0.42553(7) 0.0205(2) Uani 1 1 d .
C7 C 0.24991(9) 0.40488(12) 0.36174(7) 0.0209(2) Uani 1 1 d .
C8 C 0.26913(10) 0.50055(12) 0.29799(7) 0.0240(2) Uani 1 1 d .
H8 H 0.3475 0.5164 0.2911 0.029 Uiso 1 1 calc R
C9 C 0.17123(11) 0.57254(13) 0.24455(7) 0.0273(3) Uani 1 1 d .
H9 H 0.1823 0.6402 0.2012 0.033 Uiso 1 1 calc R
C10 C 0.05654(11) 0.54543(13) 0.25457(7) 0.0279(3) Uani 1 1 d .
H10 H -0.0096 0.5946 0.2170 0.033 Uiso 1 1 calc R
C11 C 0.03568(10) 0.44895(13) 0.31770(7) 0.0252(2) Uani 1 1 d .
H11 H -0.0430 0.4306 0.3234 0.030 Uiso 1 1 calc R
C12 C 0.13502(9) 0.38022(12) 0.37228(7) 0.0210(2) Uani 1 1 d .
C13 C 0.04728(10) 0.25348(13) 0.47984(7) 0.0247(2) Uani 1 1 d .
C14 C 0.08833(10) 0.18530(14) 0.56797(7) 0.0271(3) Uani 1 1 d .
H14A H 0.1074 0.0763 0.5627 0.032 Uiso 1 1 calc R
H14B H 0.0223 0.1913 0.5969 0.032 Uiso 1 1 calc R
C15 C 0.19908(10) 0.26638(13) 0.62363(7) 0.0250(2) Uani 1 1 d .
H15A H 0.2364 0.1985 0.6721 0.030 Uiso 1 1 calc R
H15B H 0.1720 0.3591 0.6482 0.030 Uiso 1 1 calc R
C16 C 0.25177(9) -0.00222(13) 0.41411(7) 0.0245(2) Uani 1 1 d .
C17 C 0.24705(12) -0.17372(14) 0.41832(9) 0.0352(3) Uani 1 1 d .
H17A H 0.2053 -0.2140 0.3620 0.053 Uiso 1 1 calc R
H17B H 0.2041 -0.2041 0.4609 0.053 Uiso 1 1 calc R
H17C H 0.3287 -0.2145 0.4348 0.053 Uiso 1 1 calc R
C18 C 0.29659(10) 0.48956(12) 0.56856(7) 0.0235(2) Uani 1 1 d .
H18A H 0.3503 0.5187 0.5321 0.028 Uiso 1 1 calc R
H18B H 0.2147 0.5228 0.5389 0.028 Uiso 1 1 calc R
C19 C 0.33574(11) 0.57449(13) 0.65392(7) 0.0291(3) Uani 1 1 d .
H19A H 0.2908 0.5358 0.6936 0.044 Uiso 1 1 calc R
H19B H 0.3199 0.6836 0.6443 0.044 Uiso 1 1 calc R
H19C H 0.4215 0.5584 0.6786 0.044 Uiso 1 1 calc R

loop_
_atom_site_aniso_label
_atom_site_aniso_U_11
_atom_site_aniso_U_22
_atom_site_aniso_U_33
_atom_site_aniso_U_23
_atom_site_aniso_U_13
_atom_site_aniso_U_12
O1 0.0194(4) 0.0324(4) 0.0295(4) 0.0010(3) 0.0079(3) 0.0011(3)
O2 0.0184(4) 0.0498(5) 0.0362(5) 0.0040(4) 0.0067(3) 0.0030(4)
O3 0.0296(4) 0.0305(4) 0.0275(4) -0.0057(3) 0.0064(3) 0.0016(3)
N1 0.0223(4) 0.0178(4) 0.0261(5) 0.0003(3) 0.0062(4) 0.0021(3)
N2 0.0164(4) 0.0221(4) 0.0221(4) 0.0005(3) 0.0042(3) 0.0017(3)
C1 0.0164(5) 0.0195(5) 0.0221(5) 0.0001(4) 0.0044(4) 0.0016(4)
C2 0.0204(5) 0.0212(5) 0.0197(5) 0.0000(4) 0.0050(4) 0.0014(4)
C3 0.0228(5) 0.0289(6) 0.0236(5) -0.0003(4) 0.0020(4) 0.0024(4)
C4 0.0279(6) 0.0312(6) 0.0319(6) 0.0023(5) 0.0005(5) 0.0090(5)
C5 0.0311(6) 0.0213(5) 0.0294(6) 0.0047(4) 0.0079(5) 0.0060(4)
C6 0.0214(5) 0.0198(5) 0.0207(5) -0.0034(4) 0.0062(4) -0.0007(4)
C7 0.0232(5) 0.0197(5) 0.0195(5) -0.0039(4) 0.0050(4) 0.0004(4)
C8 0.0298(6) 0.0216(5) 0.0215(5) -0.0044(4) 0.0081(4) -0.0017(4)
C9 0.0401(6) 0.0212(5) 0.0200(5) -0.0009(4) 0.0068(5) 0.0016(5)
C10 0.0331(6) 0.0232(5) 0.0228(5) -0.0022(4) -0.0012(4) 0.0059(5)
C11 0.0231(5) 0.0241(5) 0.0259(5) -0.0032(4) 0.0017(4) 0.0026(4)
C12 0.0228(5) 0.0193(5) 0.0202(5) -0.0035(4) 0.0039(4) 0.0010(4)
C13 0.0200(5) 0.0263(6) 0.0285(6) -0.0013(4) 0.0078(4) 0.0000(4)
C14 0.0232(5) 0.0300(6) 0.0307(6) 0.0042(5) 0.0117(4) -0.0002(4)
C15 0.0271(5) 0.0258(5) 0.0241(5) 0.0020(4) 0.0103(4) 0.0017(4)
C16 0.0189(5) 0.0246(6) 0.0309(6) -0.0047(4) 0.0080(4) 0.0000(4)
C17 0.0368(7) 0.0230(6) 0.0478(7) -0.0085(5) 0.0144(6) -0.0033(5)
C18 0.0274(5) 0.0206(5) 0.0228(5) -0.0006(4) 0.0071(4) 0.0007(4)
C19 0.0357(6) 0.0251(6) 0.0270(6) -0.0046(4) 0.0085(5) -0.0009(5)

loop_
_atom_type_symbol
_atom_type_description
_atom_type_scat_dispersion_real
_atom_type_scat_dispersion_imag
_atom_type_scat_source
C C 0.0181 0.0091 'International Tables Vol C Tables 4.2.6.8 and 6.1.1.4'
H H 0.0000 0.0000 'International Tables Vol C Tables 4.2.6.8 and 6.1.1.4'
N N 0.0311 0.0180 'International Tables Vol C Tables 4.2.6.8 and 6.1.1.4'
O O 0.0492 0.0322 'International Tables Vol C Tables 4.2.6.8 and 6.1.1.4'

loop_
_geom_angle_atom_site_label_1
_geom_angle_atom_site_label_2
_geom_angle_atom_site_label_3
_geom_angle
C16 N1 C1 117.42(9)
C16 N1 C5 122.15(9)
C1 N1 C5 119.61(9)
C13 N2 C12 126.49(9)
C13 N2 C1 121.10(9)
C12 N2 C1 111.24(8)
N1 C1 N2 110.88(8)
N1 C1 C6 110.98(8)
N2 C1 C6 101.98(8)
N1 C1 C2 111.29(8)
N2 C1 C2 108.67(8)
C6 C1 C2 112.66(8)
C3 C2 C18 109.07(9)
C3 C2 C1 110.23(8)
C18 C2 C1 108.85(8)
C3 C2 C15 111.96(9)
C18 C2 C15 108.62(8)
C1 C2 C15 108.04(8)
C4 C3 C2 114.36(9)
C4 C3 H3A 108.7
C2 C3 H3A 108.7
C4 C3 H3B 108.7
C2 C3 H3B 108.7
H3A C3 H3B 107.6
C5 C4 C3 112.63(9)
C5 C4 H4A 109.1
C3 C4 H4A 109.1
C5 C4 H4B 109.1
C3 C4 H4B 109.1
H4A C4 H4B 107.8
N1 C5 C4 109.27(9)
N1 C5 H5A 109.8
C4 C5 H5A 109.8
N1 C5 H5B 109.8
C4 C5 H5B 109.8
H5A C5 H5B 108.3
O1 C6 C7 129.24(10)
O1 C6 C1 123.73(9)
C7 C6 C1 107.02(8)
C8 C7 C12 121.24(10)
C8 C7 C6 129.95(10)
C12 C7 C6 108.80(9)
C7 C8 C9 118.50(10)
C7 C8 H8 120.7
C9 C8 H8 120.7
C8 C9 C10 119.92(11)
C8 C9 H9 120.0
C10 C9 H9 120.0
C11 C10 C9 122.27(10)
C11 C10 H10 118.9
C9 C10 H10 118.9
C10 C11 C12 117.24(10)
C10 C11 H11 121.4
C12 C11 H11 121.4
C11 C12 C7 120.79(10)
C11 C12 N2 128.77(10)
C7 C12 N2 110.43(9)
O2 C13 N2 122.49(11)
O2 C13 C14 124.21(10)
N2 C13 C14 113.30(9)
C13 C14 C15 112.58(9)
C13 C14 H14A 109.1
C15 C14 H14A 109.1
C13 C14 H14B 109.1
C15 C14 H14B 109.1
H14A C14 H14B 107.8
C14 C15 C2 116.21(9)
C14 C15 H15A 108.2
C2 C15 H15A 108.2
C14 C15 H15B 108.2
C2 C15 H15B 108.2
H15A C15 H15B 107.4
O3 C16 N1 120.58(10)
O3 C16 C17 121.78(11)
N1 C16 C17 117.58(10)
C16 C17 H17A 109.5
C16 C17 H17B 109.5
H17A C17 H17B 109.5
C16 C17 H17C 109.5
H17A C17 H17C 109.5
H17B C17 H17C 109.5
C19 C18 C2 114.21(9)
C19 C18 H18A 108.7
C2 C18 H18A 108.7
C19 C18 H18B 108.7
C2 C18 H18B 108.7
H18A C18 H18B 107.6
C18 C19 H19A 109.5
C18 C19 H19B 109.5
H19A C19 H19B 109.5
C18 C19 H19C 109.5
H19A C19 H19C 109.5
H19B C19 H19C 109.5

loop_
_geom_bond_atom_site_label_1
_geom_bond_atom_site_label_2
_geom_bond_distance
O1 C6 1.2118(13)
O2 C13 1.2206(14)
O3 C16 1.2255(14)
N1 C16 1.3673(14)
N1 C1 1.4670(13)
N1 C5 1.4717(14)
N2 C13 1.3742(14)
N2 C12 1.4049(14)
N2 C1 1.4829(12)
C1 C6 1.5563(14)
C1 C2 1.5575(14)
C2 C3 1.5439(14)
C2 C18 1.5482(14)
C2 C15 1.5660(14)
C3 C4 1.5356(16)
C3 H3A 0.9900
C3 H3B 0.9900
C4 C5 1.5100(17)
C4 H4A 0.9900
C4 H4B 0.9900
C5 H5A 0.9900
C5 H5B 0.9900
C6 C7 1.4669(15)
C7 C8 1.3875(15)
C7 C12 1.3966(15)
C8 C9 1.3881(16)
C8 H8 0.9500
C9 C10 1.3946(17)
C9 H9 0.9500
C10 C11 1.3908(17)
C10 H10 0.9500
C11 C12 1.3940(15)
C11 H11 0.9500
C13 C14 1.5031(16)
C14 C15 1.5384(16)
C14 H14A 0.9900
C14 H14B 0.9900
C15 H15A 0.9900
C15 H15B 0.9900
C16 C17 1.5082(16)
C17 H17A 0.9800
C17 H17B 0.9800
C17 H17C 0.9800
C18 C19 1.5289(15)
C18 H18A 0.9900
C18 H18B 0.9900
C19 H19A 0.9800
C19 H19B 0.9800
C19 H19C 0.9800

loop_
_geom_torsion_atom_site_label_1
_geom_torsion_atom_site_label_2
_geom_torsion_atom_site_label_3
_geom_torsion_atom_site_label_4
_geom_torsion
C16 N1 C1 N2 57.98(12)
C5 N1 C1 N2 -132.22(9)
C16 N1 C1 C6 -54.62(12)
C5 N1 C1 C6 115.19(10)
C16 N1 C1 C2 179.07(8)
C5 N1 C1 C2 -11.13(13)
C13 N2 C1 N1 67.84(12)
C12 N2 C1 N1 -123.78(9)
C13 N2 C1 C6 -173.95(9)
C12 N2 C1 C6 -5.57(10)
C13 N2 C1 C2 -54.78(12)
C12 N2 C1 C2 113.60(9)
N1 C1 C2 C3 52.91(11)
N2 C1 C2 C3 175.28(8)
C6 C1 C2 C3 -72.48(11)
N1 C1 C2 C18 172.50(8)
N2 C1 C2 C18 -65.13(10)
C6 C1 C2 C18 47.11(11)
N1 C1 C2 C15 -69.72(10)
N2 C1 C2 C15 52.65(10)
C6 C1 C2 C15 164.89(8)
C18 C2 C3 C4 -158.57(10)
C1 C2 C3 C4 -39.11(13)
C15 C2 C3 C4 81.19(12)
C2 C3 C4 C5 -14.94(14)
C16 N1 C5 C4 125.50(11)
C1 N1 C5 C4 -43.81(13)
C3 C4 C5 N1 56.64(13)
N1 C1 C6 O1 -55.96(13)
N2 C1 C6 O1 -174.10(10)
C2 C1 C6 O1 69.59(13)
N1 C1 C6 C7 125.28(9)
N2 C1 C6 C7 7.14(10)
C2 C1 C6 C7 -109.17(9)
O1 C6 C7 C8 -4.15(19)
C1 C6 C7 C8 174.52(10)
O1 C6 C7 C12 174.82(11)
C1 C6 C7 C12 -6.51(11)
C12 C7 C8 C9 0.25(15)
C6 C7 C8 C9 179.12(10)
C7 C8 C9 C10 -1.29(16)
C8 C9 C10 C11 0.83(17)
C9 C10 C11 C12 0.70(16)
C10 C11 C12 C7 -1.74(15)
C10 C11 C12 N2 177.23(10)
C8 C7 C12 C11 1.31(16)
C6 C7 C12 C11 -177.78(9)
C8 C7 C12 N2 -177.84(9)
C6 C7 C12 N2 3.07(12)
C13 N2 C12 C11 -9.57(18)
C1 N2 C12 C11 -177.19(10)
C13 N2 C12 C7 169.49(10)
C1 N2 C12 C7 1.88(12)
C12 N2 C13 O2 16.54(18)
C1 N2 C13 O2 -176.96(10)
C12 N2 C13 C14 -162.85(10)
C1 N2 C13 C14 3.65(14)
O2 C13 C14 C15 -135.30(12)
N2 C13 C14 C15 44.08(13)
C13 C14 C15 C2 -40.23(13)
C3 C2 C15 C14 -130.18(10)
C18 C2 C15 C14 109.31(11)
C1 C2 C15 C14 -8.62(12)
C1 N1 C16 O3 7.01(14)
C5 N1 C16 O3 -162.52(10)
C1 N1 C16 C17 -170.10(9)
C5 N1 C16 C17 20.38(15)
C3 C2 C18 C19 -55.81(12)
C1 C2 C18 C19 -176.12(9)
C15 C2 C18 C19 66.47(12)
